data_4506943
loop_
_publ_author_name
'Tripuramallu, Bharat Kumar'
'Mukherjee, Sandip'
'Das, Samar K.'

_publ_section_title
;
 Mechanistic Aspects for the Formation of Copper Dimer Bridged by
 Phosphonic Acid and Extending Its Dimensionality by Organic and Inorganic
 Linkers: Synthesis, Structural Characterization, Magnetic Properties, and
 Theoretical Studies
;
_journal_issue 11
_journal_name_full 'Crystal Growth &amp; Design'
_journal_page_first 5579
_journal_paper_doi 10.1021/cg3011162
_journal_volume 12
_journal_year 2012
_chemical_formula_moiety 'C28 H28 Cu2 Mo2 N4 O14 P2'
_chemical_formula_sum 'C28 H28 Cu2 Mo2 N4 O14 P2'
_chemical_formula_weight 1025.46
_chemical_name_systematic
;
 ?
;
_space_group_IT_number 2
_symmetry_cell_setting triclinic
_symmetry_space_group_name_Hall '-P 1'
_symmetry_space_group_name_H-M 'P -1'
_atom_sites_solution_hydrogens geom
_atom_sites_solution_primary direct
_atom_sites_solution_secondary difmap
_audit_creation_method SHELXL-97
_cell_angle_alpha 71.952(8)
_cell_angle_beta 72.257(8)
_cell_angle_gamma 64.876(7)
_cell_formula_units_Z 2
_cell_length_a 11.130(6)
_cell_length_b 12.406(7)
_cell_length_c 13.926(7)
_cell_measurement_reflns_used 7439
_cell_measurement_temperature 298(2)
_cell_measurement_theta_max 24.99
_cell_measurement_theta_min 2.20
_cell_volume 1621.4(15)
_computing_cell_refinement 'Bruker SMART'
_computing_data_collection 'Bruker SMART'
_computing_data_reduction 'Bruker SAINT'
_computing_molecular_graphics 'Bruker SHELXTL'
_computing_publication_material 'Bruker SHELXTL'
_computing_structure_refinement 'SHELXL-97 (Sheldrick, 1997)'
_computing_structure_solution 'SHELXS-97 (Sheldrick, 1990)'
_diffrn_ambient_temperature 298(2)
_diffrn_measured_fraction_theta_full 0.987
_diffrn_measured_fraction_theta_max 0.987
_diffrn_radiation_monochromator graphite
_diffrn_radiation_source 'fine-focus sealed tube'
_diffrn_radiation_type MoK\a
_diffrn_radiation_wavelength 0.71073
_diffrn_reflns_av_R_equivalents 0.0247
_diffrn_reflns_av_sigmaI/netI 0.0300
_diffrn_reflns_limit_h_max 13
_diffrn_reflns_limit_h_min -13
_diffrn_reflns_limit_k_max 14
_diffrn_reflns_limit_k_min -14
_diffrn_reflns_limit_l_max 16
_diffrn_reflns_limit_l_min -16
_diffrn_reflns_number 15400
_diffrn_reflns_theta_full 25.04
_diffrn_reflns_theta_max 25.04
_diffrn_reflns_theta_min 1.57
_exptl_absorpt_coefficient_mu 2.227
_exptl_absorpt_correction_T_max 0.7171
_exptl_absorpt_correction_T_min 0.5360
_exptl_absorpt_correction_type empirical
_exptl_absorpt_process_details 'Bruker SAINT'
_exptl_crystal_colour Green
_exptl_crystal_density_diffrn 2.100
_exptl_crystal_density_method 'not measured'
_exptl_crystal_description Block
_exptl_crystal_F_000 1016
_exptl_crystal_size_max 0.32
_exptl_crystal_size_mid 0.28
_exptl_crystal_size_min 0.16
_refine_diff_density_max 0.764
_refine_diff_density_min -0.475
_refine_diff_density_rms 0.089
_refine_ls_extinction_method none
_refine_ls_goodness_of_fit_ref 1.065
_refine_ls_hydrogen_treatment mixed
_refine_ls_matrix_type full
_refine_ls_number_parameters 477
_refine_ls_number_reflns 5662
_refine_ls_number_restraints 0
_refine_ls_restrained_S_all 1.065
_refine_ls_R_factor_all 0.0333
_refine_ls_R_factor_gt 0.0291
_refine_ls_shift/su_max 0.001
_refine_ls_shift/su_mean 0.000
_refine_ls_structure_factor_coef Fsqd
_refine_ls_weighting_details 'calc w=1/[\s^2^(Fo^2^)+(0.0327P)^2^+2.0095P] where P=(Fo^2^+2Fc^2^)/3'
_refine_ls_weighting_scheme calc
_refine_ls_wR_factor_gt 0.0704
_refine_ls_wR_factor_ref 0.0726
_reflns_number_gt 5128
_reflns_number_total 5662
_reflns_threshold_expression >2sigma(I)
_cod_data_source_file cg3011162_si_002.cif
_cod_data_source_block compound-6
_cod_original_cell_volume 1621.5(15)
_cod_original_sg_symbol_H-M P-1
_cod_database_code 4506943

loop_
_symmetry_equiv_pos_as_xyz
'x, y, z'
'-x, -y, -z'

loop_
_atom_site_label
_atom_site_type_symbol
_atom_site_fract_x
_atom_site_fract_y
_atom_site_fract_z
_atom_site_U_iso_or_equiv
_atom_site_adp_type
_atom_site_occupancy
_atom_site_symmetry_multiplicity
_atom_site_calc_flag
_atom_site_refinement_flags
H13A H 0.275(7) 0.653(6) 0.210(5) 0.11(3) Uiso 1 1 d .
Mo1 Mo -0.06024(3) 0.85954(2) 0.22973(2) 0.02281(9) Uani 1 1 d .
Mo2 Mo 0.08210(3) 0.85765(2) -0.00891(2) 0.02352(9) Uani 1 1 d .
Cu1 Cu 0.06275(4) 0.80391(4) 0.46159(3) 0.02755(11) Uani 1 1 d .
Cu2 Cu 0.03998(4) 1.21013(4) 0.21860(3) 0.02473(11) Uani 1 1 d .
P1 P 0.21349(8) 0.92283(7) 0.24921(7) 0.02086(19) Uani 1 1 d .
P2 P -0.14651(9) 1.06218(7) 0.37154(7) 0.02224(19) Uani 1 1 d .
O10 O 0.0535(3) 0.7614(2) 0.12693(18) 0.0303(6) Uani 1 1 d .
O9 O -0.0724(2) 0.9809(2) 0.08088(18) 0.0264(5) Uani 1 1 d .
O12 O 0.2543(3) 0.7832(2) -0.0377(2) 0.0441(7) Uani 1 1 d .
O3 O 0.1867(2) 1.0585(2) 0.2370(2) 0.0311(6) Uani 1 1 d .
O6 O -0.0893(2) 1.1626(2) 0.3334(2) 0.0315(6) Uani 1 1 d .
O2 O 0.2012(2) 0.8555(2) 0.36255(19) 0.0320(6) Uani 1 1 d .
O5 O -0.0840(2) 0.9593(2) 0.45426(19) 0.0291(6) Uani 1 1 d .
O1 O -0.0046(3) 0.7578(2) 0.33746(18) 0.0301(6) Uani 1 1 d .
O4 O 0.1276(2) 0.9040(2) 0.19293(19) 0.0332(6) Uani 1 1 d .
O7 O -0.1454(2) 1.0139(2) 0.27996(18) 0.0277(5) Uani 1 1 d .
O11 O 0.0142(3) 0.8112(2) -0.0758(2) 0.0402(7) Uani 1 1 d .
O8 O -0.2074(3) 0.8422(2) 0.2397(2) 0.0378(6) Uani 1 1 d .
N3 N 0.1668(3) 1.2976(2) 0.1310(2) 0.0268(7) Uani 1 1 d .
N4 N -0.0925(3) 1.3847(3) 0.2005(2) 0.0282(7) Uani 1 1 d .
N1 N 0.1928(3) 0.6278(3) 0.4870(2) 0.0309(7) Uani 1 1 d .
N2 N -0.0605(3) 0.7254(3) 0.5690(2) 0.0287(7) Uani 1 1 d .
C13 C 0.3243(4) 1.4359(4) 0.0257(3) 0.0434(10) Uani 1 1 d .
H13 H 0.3778 1.4822 -0.0100 0.052 Uiso 1 1 calc R
C12 C 0.3827(4) 1.3105(4) 0.0482(3) 0.0436(10) Uani 1 1 d .
H12 H 0.4755 1.2711 0.0281 0.052 Uiso 1 1 calc R
C11 C 0.2996(4) 1.2449(3) 0.1013(3) 0.0367(9) Uani 1 1 d .
H11 H 0.3384 1.1604 0.1167 0.044 Uiso 1 1 calc R
C14 C 0.1872(4) 1.4920(3) 0.0562(3) 0.0389(10) Uani 1 1 d .
H14 H 0.1467 1.5765 0.0413 0.047 Uiso 1 1 calc R
C15 C 0.1096(4) 1.4208(3) 0.1097(3) 0.0277(8) Uani 1 1 d .
C16 C -0.0371(4) 1.4700(3) 0.1481(3) 0.0282(8) Uani 1 1 d .
C17 C -0.1168(4) 1.5933(3) 0.1351(3) 0.0369(9) Uani 1 1 d .
H17 H -0.0775 1.6513 0.1005 0.044 Uiso 1 1 calc R
C18 C -0.2534(4) 1.6288(4) 0.1735(3) 0.0443(10) Uani 1 1 d .
H18 H -0.3076 1.7110 0.1661 0.053 Uiso 1 1 calc R
C19 C -0.3098(4) 1.5410(4) 0.2234(3) 0.0448(11) Uani 1 1 d .
H19 H -0.4028 1.5630 0.2479 0.054 Uiso 1 1 calc R
C20 C -0.2256(4) 1.4202(3) 0.2363(3) 0.0366(9) Uani 1 1 d .
H20 H -0.2634 1.3612 0.2713 0.044 Uiso 1 1 calc R
C1 C 0.3227(4) 0.5856(4) 0.4396(3) 0.0444(10) Uani 1 1 d .
H1 H 0.3618 0.6410 0.3959 0.053 Uiso 1 1 calc R
C2 C 0.4006(5) 0.4635(4) 0.4531(4) 0.0527(12) Uani 1 1 d .
H2 H 0.4906 0.4372 0.4190 0.063 Uiso 1 1 calc R
C3 C 0.3440(5) 0.3807(4) 0.5175(4) 0.0526(12) Uani 1 1 d .
H3 H 0.3955 0.2978 0.5281 0.063 Uiso 1 1 calc R
C4 C 0.2096(4) 0.4226(3) 0.5662(3) 0.0414(10) Uani 1 1 d .
H4 H 0.1689 0.3684 0.6100 0.050 Uiso 1 1 calc R
C5 C 0.1362(4) 0.5475(3) 0.5485(3) 0.0316(8) Uani 1 1 d .
C6 C -0.0083(4) 0.6024(3) 0.5932(3) 0.0302(8) Uani 1 1 d .
C7 C -0.0893(4) 0.5361(4) 0.6547(3) 0.0390(10) Uani 1 1 d .
H7 H -0.0524 0.4515 0.6714 0.047 Uiso 1 1 calc R
C8 C -0.2244(5) 0.5974(4) 0.6905(3) 0.0448(10) Uani 1 1 d .
H8 H -0.2802 0.5545 0.7307 0.054 Uiso 1 1 calc R
C9 C -0.2760(4) 0.7222(4) 0.6661(3) 0.0434(10) Uani 1 1 d .
H9 H -0.3668 0.7652 0.6901 0.052 Uiso 1 1 calc R
C10 C -0.1905(4) 0.7836(3) 0.6052(3) 0.0353(9) Uani 1 1 d .
H10 H -0.2255 0.8683 0.5891 0.042 Uiso 1 1 calc R
C21 C 0.3910(3) 0.8577(3) 0.1925(3) 0.0302(8) Uani 1 1 d .
H21A H 0.4432 0.8418 0.2431 0.036 Uiso 1 1 calc R
H21B H 0.4074 0.7797 0.1793 0.036 Uiso 1 1 calc R
C22 C 0.4460(3) 0.9325(3) 0.0925(3) 0.0278(8) Uani 1 1 d .
C23 C 0.3894(4) 0.9740(3) 0.0055(3) 0.0314(8) Uani 1 1 d .
H23 H 0.3141 0.9576 0.0084 0.038 Uiso 1 1 calc R
C24 C 0.5574(4) 0.9606(3) 0.0858(3) 0.0307(8) Uani 1 1 d .
H24 H 0.5966 0.9353 0.1430 0.037 Uiso 1 1 calc R
C25 C -0.3226(3) 1.1396(3) 0.4242(3) 0.0299(8) Uani 1 1 d .
H25A H -0.3266 1.1721 0.4806 0.036 Uiso 1 1 calc R
H25B H -0.3604 1.2083 0.3714 0.036 Uiso 1 1 calc R
C26 C -0.4126(3) 1.0658(3) 0.4634(3) 0.0267(8) Uani 1 1 d .
C28 C -0.4728(4) 1.0440(3) 0.5677(3) 0.0304(8) Uani 1 1 d .
H28 H -0.4551 1.0732 0.6139 0.036 Uiso 1 1 calc R
C27 C -0.4409(3) 1.0209(3) 0.3967(3) 0.0307(8) Uani 1 1 d .
H27 H -0.4015 1.0344 0.3270 0.037 Uiso 1 1 calc R
O13 O 0.3437(5) 0.6197(3) 0.1577(5) 0.0783(13) Uani 1 1 d .
O14 O 0.5519(6) 0.3468(6) 0.2022(5) 0.137(2) Uani 1 1 d .
H13B H 0.37(2) 0.649(18) 0.082(14) 0.46(13) Uiso 1 1 d .

loop_
_atom_site_aniso_label
_atom_site_aniso_U_11
_atom_site_aniso_U_22
_atom_site_aniso_U_33
_atom_site_aniso_U_23
_atom_site_aniso_U_13
_atom_site_aniso_U_12
Mo1 0.02778(17) 0.01753(15) 0.02289(16) -0.00130(12) -0.00488(12) -0.01021(13)
Mo2 0.02923(17) 0.01533(15) 0.02468(17) -0.00293(12) -0.00662(13) -0.00698(12)
Cu1 0.0261(2) 0.0211(2) 0.0307(2) 0.00057(18) -0.00593(19) -0.00826(18)
Cu2 0.0243(2) 0.0161(2) 0.0318(2) -0.00226(17) -0.00320(18) -0.00905(17)
P1 0.0170(4) 0.0184(4) 0.0247(5) -0.0008(3) -0.0003(3) -0.0095(3)
P2 0.0199(4) 0.0164(4) 0.0276(5) -0.0029(3) -0.0010(4) -0.0078(3)
O10 0.0462(15) 0.0157(12) 0.0249(13) -0.0018(10) -0.0074(11) -0.0091(11)
O9 0.0319(13) 0.0194(12) 0.0234(12) -0.0017(10) -0.0043(10) -0.0081(10)
O12 0.0333(15) 0.0294(14) 0.0527(18) -0.0031(13) 0.0002(13) -0.0057(12)
O3 0.0265(13) 0.0184(12) 0.0434(15) -0.0043(11) -0.0033(11) -0.0077(10)
O6 0.0270(13) 0.0216(12) 0.0436(15) -0.0051(11) 0.0020(11) -0.0142(11)
O2 0.0289(14) 0.0295(13) 0.0329(14) 0.0001(11) -0.0037(11) -0.0126(11)
O5 0.0299(13) 0.0221(12) 0.0298(13) -0.0032(10) -0.0052(11) -0.0064(11)
O1 0.0403(15) 0.0212(12) 0.0287(13) 0.0001(10) -0.0085(11) -0.0136(11)
O4 0.0298(14) 0.0330(14) 0.0339(14) -0.0005(11) -0.0034(11) -0.0154(12)
O7 0.0280(13) 0.0230(12) 0.0287(13) -0.0054(10) -0.0032(10) -0.0078(10)
O11 0.0629(19) 0.0311(14) 0.0350(15) -0.0047(12) -0.0176(14) -0.0213(14)
O8 0.0407(16) 0.0395(15) 0.0379(15) -0.0022(12) -0.0108(12) -0.0211(13)
N3 0.0282(16) 0.0200(15) 0.0326(17) -0.0040(12) -0.0045(13) -0.0112(13)
N4 0.0310(17) 0.0193(15) 0.0320(17) -0.0034(12) -0.0055(13) -0.0090(13)
N1 0.0316(17) 0.0256(16) 0.0319(17) 0.0001(13) -0.0097(14) -0.0090(14)
N2 0.0350(17) 0.0250(16) 0.0226(15) -0.0004(12) -0.0071(13) -0.0098(14)
C13 0.048(3) 0.038(2) 0.047(3) -0.0080(19) 0.006(2) -0.029(2)
C12 0.035(2) 0.039(2) 0.055(3) -0.014(2) 0.006(2) -0.0184(19)
C11 0.034(2) 0.0215(19) 0.051(2) -0.0094(17) 0.0005(18) -0.0120(17)
C14 0.050(3) 0.0208(19) 0.047(2) -0.0029(17) -0.007(2) -0.0184(18)
C15 0.036(2) 0.0220(18) 0.0284(19) -0.0036(14) -0.0071(16) -0.0144(16)
C16 0.035(2) 0.0232(18) 0.0293(19) -0.0040(15) -0.0094(16) -0.0126(16)
C17 0.041(2) 0.0205(18) 0.050(2) -0.0010(17) -0.0134(19) -0.0138(17)
C18 0.043(2) 0.022(2) 0.060(3) -0.0064(19) -0.015(2) -0.0027(18)
C19 0.031(2) 0.032(2) 0.060(3) -0.008(2) -0.004(2) -0.0052(18)
C20 0.028(2) 0.027(2) 0.047(2) -0.0014(17) -0.0029(17) -0.0103(17)
C1 0.035(2) 0.036(2) 0.053(3) -0.003(2) -0.010(2) -0.0081(19)
C2 0.038(2) 0.041(3) 0.062(3) -0.008(2) -0.008(2) -0.002(2)
C3 0.054(3) 0.026(2) 0.064(3) -0.005(2) -0.016(2) -0.001(2)
C4 0.051(3) 0.025(2) 0.042(2) 0.0006(17) -0.011(2) -0.0124(19)
C5 0.043(2) 0.0256(19) 0.0250(19) -0.0007(15) -0.0127(17) -0.0107(17)
C6 0.045(2) 0.0267(19) 0.0209(18) 0.0012(15) -0.0093(16) -0.0175(17)
C7 0.053(3) 0.028(2) 0.036(2) 0.0008(17) -0.0103(19) -0.0187(19)
C8 0.052(3) 0.047(3) 0.037(2) 0.0041(19) -0.006(2) -0.030(2)
C9 0.040(2) 0.049(3) 0.032(2) -0.0004(19) -0.0022(18) -0.016(2)
C10 0.038(2) 0.028(2) 0.030(2) 0.0006(16) -0.0059(17) -0.0078(17)
C21 0.0208(18) 0.0274(19) 0.035(2) -0.0042(16) -0.0019(15) -0.0063(15)
C22 0.0211(18) 0.0209(17) 0.035(2) -0.0073(15) -0.0013(15) -0.0040(14)
C23 0.0226(18) 0.029(2) 0.045(2) -0.0107(17) -0.0028(16) -0.0123(16)
C24 0.0269(19) 0.030(2) 0.033(2) -0.0065(16) -0.0071(16) -0.0076(16)
C25 0.0215(18) 0.0224(18) 0.041(2) -0.0086(16) 0.0011(16) -0.0074(15)
C26 0.0188(17) 0.0229(18) 0.034(2) -0.0063(15) -0.0010(15) -0.0058(14)
C28 0.0256(19) 0.032(2) 0.036(2) -0.0132(16) -0.0036(16) -0.0106(16)
C27 0.0241(19) 0.035(2) 0.029(2) -0.0076(16) 0.0023(15) -0.0115(16)
O13 0.072(3) 0.047(2) 0.115(4) 0.001(2) -0.038(3) -0.021(2)
O14 0.119(4) 0.168(6) 0.128(5) -0.020(4) -0.023(4) -0.066(4)

loop_
_atom_type_symbol
_atom_type_description
_atom_type_scat_dispersion_real
_atom_type_scat_dispersion_imag
_atom_type_scat_source
C C 0.0033 0.0016 'International Tables Vol C Tables 4.2.6.8 and 6.1.1.4'
H H 0.0000 0.0000 'International Tables Vol C Tables 4.2.6.8 and 6.1.1.4'
Cu Cu 0.3201 1.2651 'International Tables Vol C Tables 4.2.6.8 and 6.1.1.4'
Mo Mo -1.6832 0.6857 'International Tables Vol C Tables 4.2.6.8 and 6.1.1.4'
N N 0.0061 0.0033 'International Tables Vol C Tables 4.2.6.8 and 6.1.1.4'
O O 0.0106 0.0060 'International Tables Vol C Tables 4.2.6.8 and 6.1.1.4'
P P 0.1023 0.0942 'International Tables Vol C Tables 4.2.6.8 and 6.1.1.4'

loop_
_geom_angle_atom_site_label_1
_geom_angle_atom_site_label_2
_geom_angle_atom_site_label_3
_geom_angle
_geom_angle_site_symmetry_1
_geom_angle_site_symmetry_3
O8 Mo1 O1 101.64(12) . .
O8 Mo1 O10 98.11(12) . .
O1 Mo1 O10 99.00(11) . .
O8 Mo1 O7 96.15(12) . .
O1 Mo1 O7 100.59(11) . .
O10 Mo1 O7 152.85(10) . .
O8 Mo1 O9 93.02(11) . .
O1 Mo1 O9 164.32(11) . .
O10 Mo1 O9 73.17(10) . .
O7 Mo1 O9 83.14(10) . .
O8 Mo1 O4 170.86(11) . .
O1 Mo1 O4 87.49(11) . .
O10 Mo1 O4 80.02(10) . .
O7 Mo1 O4 82.24(10) . .
O9 Mo1 O4 77.87(9) . .
O11 Mo2 O12 106.47(15) . .
O11 Mo2 O10 102.60(12) . .
O12 Mo2 O10 96.34(12) . .
O11 Mo2 O9 105.89(12) . 2_575
O12 Mo2 O9 99.05(12) . 2_575
O10 Mo2 O9 142.04(10) . 2_575
O11 Mo2 O9 110.77(13) . .
O12 Mo2 O9 142.74(13) . .
O10 Mo2 O9 74.65(10) . .
O9 Mo2 O9 72.10(11) 2_575 .
O11 Mo2 Mo2 113.01(10) . 2_575
O12 Mo2 Mo2 127.53(10) . 2_575
O10 Mo2 Mo2 106.89(8) . 2_575
O9 Mo2 Mo2 38.18(7) 2_575 2_575
O9 Mo2 Mo2 33.93(6) . 2_575
O2 Cu1 O5 98.27(11) . .
O2 Cu1 N2 171.51(11) . .
O5 Cu1 N2 90.19(12) . .
O2 Cu1 N1 91.92(12) . .
O5 Cu1 N1 169.79(11) . .
N2 Cu1 N1 79.63(12) . .
O2 Cu1 O1 93.90(11) . .
O5 Cu1 O1 90.59(10) . .
N2 Cu1 O1 86.65(11) . .
N1 Cu1 O1 88.09(11) . .
O3 Cu2 O6 96.03(11) . .
O3 Cu2 N3 91.86(12) . .
O6 Cu2 N3 159.80(11) . .
O3 Cu2 N4 169.47(11) . .
O6 Cu2 N4 90.03(11) . .
N3 Cu2 N4 79.71(12) . .
O3 Cu2 O11 97.62(11) . 2_575
O6 Cu2 O11 103.11(11) . 2_575
N3 Cu2 O11 94.19(11) . 2_575
N4 Cu2 O11 89.35(11) . 2_575
O4 P1 O2 112.45(14) . .
O4 P1 O3 112.50(14) . .
O2 P1 O3 112.22(15) . .
O4 P1 C21 109.77(17) . .
O2 P1 C21 104.71(16) . .
O3 P1 C21 104.57(15) . .
O5 P2 O6 115.21(15) . .
O5 P2 O7 111.31(14) . .
O6 P2 O7 111.27(14) . .
O5 P2 C25 108.84(16) . .
O6 P2 C25 103.38(15) . .
O7 P2 C25 106.10(16) . .
Mo2 O10 Mo1 112.88(12) . .
Mo2 O9 Mo2 107.90(11) 2_575 .
Mo2 O9 Mo1 142.60(13) 2_575 .
Mo2 O9 Mo1 97.66(10) . .
P1 O3 Cu2 137.64(16) . .
P2 O6 Cu2 137.84(16) . .
P1 O2 Cu1 133.79(16) . .
P2 O5 Cu1 137.29(16) . .
Mo1 O1 Cu1 125.01(12) . .
P1 O4 Mo1 138.95(15) . .
P2 O7 Mo1 138.27(15) . .
Mo2 O11 Cu2 158.86(15) . 2_575
C11 N3 C15 119.0(3) . .
C11 N3 Cu2 125.3(2) . .
C15 N3 Cu2 115.4(2) . .
C20 N4 C16 119.0(3) . .
C20 N4 Cu2 125.5(2) . .
C16 N4 Cu2 115.5(2) . .
C1 N1 C5 118.5(3) . .
C1 N1 Cu1 125.9(3) . .
C5 N1 Cu1 115.2(2) . .
C10 N2 C6 119.3(3) . .
C10 N2 Cu1 124.8(2) . .
C6 N2 Cu1 115.2(2) . .
C14 C13 C12 119.8(4) . .
C14 C13 H13 120.1 . .
C12 C13 H13 120.1 . .
C13 C12 C11 118.3(4) . .
C13 C12 H12 120.8 . .
C11 C12 H12 120.8 . .
N3 C11 C12 122.7(4) . .
N3 C11 H11 118.7 . .
C12 C11 H11 118.7 . .
C13 C14 C15 119.0(4) . .
C13 C14 H14 120.5 . .
C15 C14 H14 120.5 . .
N3 C15 C14 121.2(3) . .
N3 C15 C16 114.7(3) . .
C14 C15 C16 124.1(3) . .
N4 C16 C17 120.8(3) . .
N4 C16 C15 114.5(3) . .
C17 C16 C15 124.7(3) . .
C18 C17 C16 119.6(4) . .
C18 C17 H17 120.2 . .
C16 C17 H17 120.2 . .
C17 C18 C19 119.2(4) . .
C17 C18 H18 120.4 . .
C19 C18 H18 120.4 . .
C20 C19 C18 118.7(4) . .
C20 C19 H19 120.6 . .
C18 C19 H19 120.6 . .
N4 C20 C19 122.6(4) . .
N4 C20 H20 118.7 . .
C19 C20 H20 118.7 . .
N1 C1 C2 122.5(4) . .
N1 C1 H1 118.8 . .
C2 C1 H1 118.8 . .
C1 C2 C3 119.4(4) . .
C1 C2 H2 120.3 . .
C3 C2 H2 120.3 . .
C2 C3 C4 119.0(4) . .
C2 C3 H3 120.5 . .
C4 C3 H3 120.5 . .
C3 C4 C5 118.7(4) . .
C3 C4 H4 120.6 . .
C5 C4 H4 120.6 . .
N1 C5 C4 121.9(4) . .
N1 C5 C6 114.4(3) . .
C4 C5 C6 123.6(3) . .
N2 C6 C7 120.9(4) . .
N2 C6 C5 114.7(3) . .
C7 C6 C5 124.3(3) . .
C8 C7 C6 119.2(4) . .
C8 C7 H7 120.4 . .
C6 C7 H7 120.4 . .
C9 C8 C7 119.3(4) . .
C9 C8 H8 120.4 . .
C7 C8 H8 120.4 . .
C8 C9 C10 119.0(4) . .
C8 C9 H9 120.5 . .
C10 C9 H9 120.5 . .
N2 C10 C9 122.2(4) . .
N2 C10 H10 118.9 . .
C9 C10 H10 118.9 . .
C22 C21 P1 117.2(2) . .
C22 C21 H21A 108.0 . .
P1 C21 H21A 108.0 . .
C22 C21 H21B 108.0 . .
P1 C21 H21B 108.0 . .
H21A C21 H21B 107.2 . .
C23 C22 C24 117.5(3) . .
C23 C22 C21 122.3(3) . .
C24 C22 C21 120.2(3) . .
C22 C23 C24 121.7(3) . 2_675
C22 C23 H23 119.2 . .
C24 C23 H23 119.2 2_675 .
C23 C24 C22 120.8(3) 2_675 .
C23 C24 H24 119.6 2_675 .
C22 C24 H24 119.6 . .
C26 C25 P2 117.1(2) . .
C26 C25 H25A 108.0 . .
P2 C25 H25A 108.0 . .
C26 C25 H25B 108.0 . .
P2 C25 H25B 108.0 . .
H25A C25 H25B 107.3 . .
C27 C26 C28 118.3(3) . .
C27 C26 C25 121.1(3) . .
C28 C26 C25 120.6(3) . .
C27 C28 C26 120.6(3) 2_476 .
C27 C28 H28 119.7 2_476 .
C26 C28 H28 119.7 . .
C26 C27 C28 121.1(3) . 2_476
C26 C27 H27 119.4 . .
C28 C27 H27 119.4 2_476 .
H13A O13 H13B 133(10) . .

loop_
_geom_bond_atom_site_label_1
_geom_bond_atom_site_label_2
_geom_bond_distance
_geom_bond_site_symmetry_2
Mo1 O8 1.700(3) .
Mo1 O1 1.719(2) .
Mo1 O10 1.949(2) .
Mo1 O7 1.985(3) .
Mo1 O9 2.155(2) .
Mo1 O4 2.256(3) .
Mo2 O11 1.704(3) .
Mo2 O12 1.716(3) .
Mo2 O10 1.914(2) .
Mo2 O9 1.915(2) 2_575
Mo2 O9 2.121(2) .
Mo2 Mo2 3.2653(18) 2_575
Cu1 O2 1.918(3) .
Cu1 O5 1.924(2) .
Cu1 N2 2.012(3) .
Cu1 N1 2.035(3) .
Cu1 O1 2.376(3) .
Cu2 O3 1.903(2) .
Cu2 O6 1.926(2) .
Cu2 N3 2.022(3) .
Cu2 N4 2.026(3) .
Cu2 O11 2.362(3) 2_575
P1 O4 1.530(3) .
P1 O2 1.535(3) .
P1 O3 1.542(3) .
P1 C21 1.808(4) .
P2 O5 1.505(3) .
P2 O6 1.515(2) .
P2 O7 1.563(3) .
P2 C25 1.807(3) .
O9 Mo2 1.915(2) 2_575
O11 Cu2 2.362(3) 2_575
N3 C11 1.326(5) .
N3 C15 1.355(4) .
N4 C20 1.330(5) .
N4 C16 1.355(4) .
N1 C1 1.338(5) .
N1 C5 1.341(5) .
N2 C10 1.328(5) .
N2 C6 1.353(5) .
C13 C14 1.371(6) .
C13 C12 1.380(6) .
C13 H13 0.9300 .
C12 C11 1.383(5) .
C12 H12 0.9300 .
C11 H11 0.9300 .
C14 C15 1.389(5) .
C14 H14 0.9300 .
C15 C16 1.465(5) .
C16 C17 1.390(5) .
C17 C18 1.369(6) .
C17 H17 0.9300 .
C18 C19 1.381(6) .
C18 H18 0.9300 .
C19 C20 1.378(5) .
C19 H19 0.9300 .
C20 H20 0.9300 .
C1 C2 1.374(6) .
C1 H1 0.9300 .
C2 C3 1.374(6) .
C2 H2 0.9300 .
C3 C4 1.381(6) .
C3 H3 0.9300 .
C4 C5 1.393(5) .
C4 H4 0.9300 .
C5 C6 1.470(5) .
C6 C7 1.395(5) .
C7 C8 1.377(6) .
C7 H7 0.9300 .
C8 C9 1.372(6) .
C8 H8 0.9300 .
C9 C10 1.388(6) .
C9 H9 0.9300 .
C10 H10 0.9300 .
C21 C22 1.528(5) .
C21 H21A 0.9700 .
C21 H21B 0.9700 .
C22 C23 1.391(5) .
C22 C24 1.394(5) .
C23 C24 1.391(5) 2_675
C23 H23 0.9300 .
C24 C23 1.391(5) 2_675
C24 H24 0.9300 .
C25 C26 1.508(5) .
C25 H25A 0.9700 .
C25 H25B 0.9700 .
C26 C27 1.385(5) .
C26 C28 1.397(5) .
C28 C27 1.392(5) 2_476
C28 H28 0.9300 .
C27 C28 1.392(5) 2_476
C27 H27 0.9300 .
O13 H13A 0.92(7) .
O13 H13B 0.99(19) .
